data_1540495
loop_
_publ_author_name
'Xue, Jing Yang'
'Izumi, Tomoo'
'Yoshii, Asami'
'Ikemoto, Koki'
'Koretsune, Takashi'
'Akashi, Ryosuke'
'Arita, Ryotaro'
'Taka, Hideo'
'Kita, Hiroshi'
'Sato, Sota'
'Isobe, Hiroyuki'

_publ_section_title
;
 Aromatic hydrocarbon macrocycles for highly efficient organic
 light-emitting devices with single-layer architectures
;
_journal_issue 2
_journal_name_full 'Chem. Sci.'
_journal_page_first 896
_journal_paper_doi 10.1039/C5SC03807C
_journal_volume 7
_journal_year 2016
_chemical_formula_moiety 'C44 H39 N'
_chemical_formula_sum 'C44 H39 N'
_chemical_formula_weight 581.80
_chemical_name_systematic 6Me-[6]CMP
_space_group_crystal_system trigonal
_space_group_IT_number 148
_space_group_name_Hall '-R 3'
_space_group_name_H-M_alt 'R -3 :H'
_symmetry_space_group_name_Hall '-R 3'
_symmetry_space_group_name_H-M 'R -3 :H'
_atom_sites_solution_hydrogens geom
_atom_sites_solution_primary direct
_atom_sites_solution_secondary difmap
_audit_update_record
;
2015-03-19 deposited with the CCDC.
2015-11-04 downloaded from the CCDC.
;
_cell_angle_alpha 90.0000
_cell_angle_beta 90.0000
_cell_angle_gamma 120.0000
_cell_formula_units_Z 3
_cell_length_a 18.861(11)
_cell_length_b 18.861(11)
_cell_length_c 7.446(5)
_cell_measurement_reflns_used 575
_cell_measurement_temperature 93
_cell_measurement_theta_max 68.20
_cell_measurement_theta_min 26.00
_cell_volume 2294(2)
_computing_cell_refinement 'CrystalClear-SM Expert 2.1 b29'
_computing_data_collection 'CrystalClear-SM Expert 2.1 b29 (Rigaku, 2013)'
_computing_data_reduction 'CrystalClear-SM Expert 2.1 b29'
_computing_molecular_graphics 'CrystalStructure 4.1'
_computing_publication_material 'CrystalStructure 4.1 (Rigaku, 2014)'
_computing_structure_refinement 'SHELXL97 (Sheldrick, 2008)'
_computing_structure_solution 'Superflip (Palatinus, et al., 2007)'
_diffrn_ambient_temperature 93
_diffrn_detector_area_resol_mean 5.814
_diffrn_measured_fraction_theta_full 0.998
_diffrn_measured_fraction_theta_max 0.998
_diffrn_measurement_device_type 'Rigaku XtaLAB P200'
_diffrn_measurement_method \w
_diffrn_radiation_type 'Cu K\a'
_diffrn_radiation_wavelength 1.54187
_diffrn_reflns_av_R_equivalents 0.0550
_diffrn_reflns_laue_measured_fraction_full 0.000
_diffrn_reflns_laue_measured_fraction_max 0.000
_diffrn_reflns_limit_h_max 22
_diffrn_reflns_limit_h_min -20
_diffrn_reflns_limit_k_max 22
_diffrn_reflns_limit_k_min -22
_diffrn_reflns_limit_l_max 8
_diffrn_reflns_limit_l_min -8
_diffrn_reflns_number 10140
_diffrn_reflns_point_group_measured_fraction_full 0.000
_diffrn_reflns_point_group_measured_fraction_max 0.000
_diffrn_reflns_theta_full 68.440
_diffrn_reflns_theta_max 68.440
_diffrn_reflns_theta_min 4.689
_diffrn_standards_number 0
_exptl_absorpt_coefficient_mu 0.544
_exptl_absorpt_correction_T_max 0.984
_exptl_absorpt_correction_T_min 0.767
_exptl_absorpt_correction_type multi-scan
_exptl_absorpt_process_details 'REQAB (Rigaku, 1998)'
_exptl_crystal_colour colorless
_exptl_crystal_density_diffrn 1.263
_exptl_crystal_density_method 'not measured'
_exptl_crystal_description needle
_exptl_crystal_F_000 930.00
_exptl_crystal_size_max 0.080
_exptl_crystal_size_mid 0.040
_exptl_crystal_size_min 0.030
_refine_diff_density_max 0.38
_refine_diff_density_min -0.64
_refine_ls_extinction_method none
_refine_ls_goodness_of_fit_ref 1.078
_refine_ls_hydrogen_treatment constr
_refine_ls_number_parameters 75
_refine_ls_number_reflns 940
_refine_ls_number_restraints 14
_refine_ls_R_factor_all 0.0725
_refine_ls_R_factor_gt 0.0517
_refine_ls_shift/su_max 0.000
_refine_ls_structure_factor_coef Fsqd
_refine_ls_weighting_details 'w = 1/[\s^2^(Fo^2^)+(0.0627P)^2^+7.1018P] where P=(Fo^2^+2Fc^2^)/3'
_refine_ls_weighting_scheme calc
_refine_ls_wR_factor_gt 0.1287
_refine_ls_wR_factor_ref 0.1494
_reflns_number_gt 737
_reflns_number_total 940
_reflns_threshold_expression F^2^>2.0\s(F^2^)
_cod_data_source_file c5sc03807c2.cif
_cod_data_source_block 6Me-[6]CMP
_cod_depositor_comments 'Adding full bibliography for 1540494--1540499.cif.'
_cod_database_code 1540495

loop_
_symmetry_equiv_pos_site_id
_space_group_symop_operation_xyz
1 +X,+Y,+Z
2 -Y,+X-Y,+Z
3 -X+Y,-X,+Z
4 -X,-Y,-Z
5 +Y,-X+Y,-Z
6 +X-Y,+X,-Z
7 2/3+X,1/3+Y,1/3+Z
8 2/3-Y,1/3+X-Y,1/3+Z
9 2/3-X+Y,1/3-X,1/3+Z
10 2/3-X,1/3-Y,1/3-Z
11 2/3+Y,1/3-X+Y,1/3-Z
12 2/3+X-Y,1/3+X,1/3-Z
13 1/3+X,2/3+Y,2/3+Z
14 1/3-Y,2/3+X-Y,2/3+Z
15 1/3-X+Y,2/3-X,2/3+Z
16 1/3-X,2/3-Y,2/3-Z
17 1/3+Y,2/3-X+Y,2/3-Z
18 1/3+X-Y,2/3+X,2/3-Z

loop_
_atom_site_label
_atom_site_type_symbol
_atom_site_fract_x
_atom_site_fract_y
_atom_site_fract_z
_atom_site_U_iso_or_equiv
_atom_site_adp_type
_atom_site_occupancy
_atom_site_site_symmetry_multiplicity
_atom_site_calc_flag
_atom_site_refinement_flags
_atom_site_disorder_assembly
_atom_site_disorder_group
C1 C 0.73979(13) 0.51298(13) 0.3197(3) 0.0215(5) Uani 1 1 d . . .
H1 H 0.7172 0.4578 0.2815 0.026 Uiso 1 1 calc R . .
C2 C 0.82431(13) 0.56037(13) 0.3445(3) 0.0208(5) Uani 1 1 d . . .
C3 C 0.85689(13) 0.64242(13) 0.3950(3) 0.0221(5) Uani 1 1 d . . .
H3 H 0.9144 0.6759 0.4102 0.027 Uiso 1 1 calc R . .
C4 C 0.80668(13) 0.67596(13) 0.4234(3) 0.0220(5) Uani 1 1 d . . .
C5 C 0.72195(13) 0.62607(13) 0.4024(3) 0.0210(5) Uani 1 1 d . . .
H5 H 0.6873 0.6482 0.4245 0.025 Uiso 1 1 calc R . .
C6 C 0.68738(12) 0.54422(13) 0.3493(3) 0.0209(5) Uani 1 1 d . . .
C7 C 0.84300(14) 0.76479(14) 0.4783(3) 0.0273(6) Uani 1 1 d . . .
H7A H 0.9020 0.7941 0.4546 0.041 Uiso 1 1 calc R . .
H7B H 0.8334 0.7678 0.6067 0.041 Uiso 1 1 calc R . .
H7C H 0.8171 0.7899 0.4091 0.041 Uiso 1 1 calc R . .
C1S C 0.6667 0.3333 -0.139(2) 0.162(15) Uani 0.50 3 d SPDU A 1
C2S C 0.6667 0.3333 0.0516(11) 0.033(3) Uani 0.50 3 d SPDU A 1
H8 H 0.7228 0.3673 0.0955 0.049 Uiso 0.16667 1 calc PR A 1
H9 H 0.6445 0.2772 0.0955 0.049 Uiso 0.16667 1 calc PR A 1
H10 H 0.6327 0.3555 0.0955 0.049 Uiso 0.16667 1 calc PR A 1
N1S N 0.6667 0.3333 -0.2925(19) 0.051(4) Uani 0.50 3 d SPDU A 1

loop_
_atom_site_aniso_label
_atom_site_aniso_U_11
_atom_site_aniso_U_22
_atom_site_aniso_U_33
_atom_site_aniso_U_12
_atom_site_aniso_U_13
_atom_site_aniso_U_23
N1S 0.036(5) 0.036(5) 0.080(12) 0.018(2) 0.0000 0.0000
C1 0.0206(11) 0.0154(10) 0.0277(11) 0.0084(9) 0.0005(8) -0.0003(8)
C1S 0.030(5) 0.030(5) 0.43(5) 0.015(2) 0.0000 0.0000
C2 0.0208(11) 0.0187(11) 0.0231(11) 0.0098(9) 0.0007(8) 0.0022(8)
C2S 0.044(4) 0.044(4) 0.012(5) 0.022(2) 0.0000 0.0000
C3 0.0185(11) 0.0197(11) 0.0260(11) 0.0079(9) -0.0006(8) 0.0002(8)
C4 0.0219(11) 0.0192(11) 0.0240(11) 0.0095(9) -0.0003(8) -0.0008(8)
C5 0.0206(11) 0.0192(11) 0.0256(11) 0.0117(9) 0.0025(8) 0.0021(8)
C6 0.0200(11) 0.0197(11) 0.0224(11) 0.0094(9) 0.0009(8) 0.0027(8)
C7 0.0225(12) 0.0212(12) 0.0391(13) 0.0116(10) 0.0007(10) -0.0029(9)

loop_
_atom_type_symbol
_atom_type_description
_atom_type_scat_dispersion_real
_atom_type_scat_dispersion_imag
_atom_type_scat_source
C C 0.0181 0.0091
;
International Tables for Crystallography
(Vol. C, Tables 4.2.6.8 and 6.1.1.4)
;
H H 0.0000 0.0000
;
International Tables for Crystallography
(Vol. C, Table 6.1.1.4)
;
N N 0.0311 0.0180
;
International Tables for Crystallography
(Vol. C, Tables 4.2.6.8 and 6.1.1.4)
;

loop_
_geom_angle_atom_site_label_1
_geom_angle_atom_site_label_2
_geom_angle_atom_site_label_3
_geom_angle
_geom_angle_publ_flag
_geom_angle_site_symmetry_1
_geom_angle_site_symmetry_3
N1S N1S C1S 0.001 yes 16_654 .
N1S N1S C1S 0.00104(5) yes 16_654 16_654
N1S N1S C2S 179.998 yes 16_654 16_654
C1S N1S C1S 0.00171(5) yes . 16_654
C1S N1S C2S 179.998 yes . 16_654
C1S N1S C2S 179.996 yes 16_654 16_654
C2 C1 C6 122.1(2) yes . .
N1S C1S N1S 179.998 yes . 16_654
N1S C1S C2S 180.000 yes . .
N1S C1S C2S 0.001 yes . 16_654
N1S C1S C2S 0.00171(5) yes 16_654 .
N1S C1S C2S 179.998 yes 16_654 16_654
C2S C1S C2S 179.999 yes . 16_654
C1 C2 C3 118.2(3) yes . .
C1 C2 C6 120.2(2) yes . 17_555
C3 C2 C6 121.7(2) yes . 17_555
N1S C2S C1S 0.00181(4) yes 16_654 .
N1S C2S C1S 0.00113(4) yes 16_654 16_654
C1S C2S C1S 0.001 yes . 16_654
C2 C3 C4 121.33(19) yes . .
C3 C4 C5 119.0(2) yes . .
C3 C4 C7 120.59(19) yes . .
C5 C4 C7 120.4(3) yes . .
C4 C5 C6 121.3(3) yes . .
C1 C6 C2 120.12(18) yes . 18_545
C1 C6 C5 118.15(18) yes . .
C2 C6 C5 121.7(2) yes 18_545 .

loop_
_geom_bond_atom_site_label_1
_geom_bond_atom_site_label_2
_geom_bond_distance
_geom_bond_publ_flag
_geom_bond_site_symmetry_2
N1S N1S 1.87(2) yes 16_654
N1S C1S 1.14(2) yes .
N1S C1S 0.73(2) yes 16_654
N1S C2S 0.688(16) yes 16_654
C1 C2 1.396(3) yes .
C1 C6 1.398(4) yes .
C1S C2S 1.419(17) yes .
C1S C2S 1.831(17) yes 16_654
C2 C3 1.401(3) yes .
C2 C6 1.494(4) yes 17_555
C3 C4 1.393(4) yes .
C4 C5 1.400(3) yes .
C4 C7 1.515(3) yes .
C5 C6 1.399(3) yes .

loop_
_geom_contact_atom_site_label_1
_geom_contact_atom_site_label_2
_geom_contact_distance
_geom_contact_publ_flag
_geom_contact_site_symmetry_2
C1 C1 2.958(4) no 17_555
C1 C1 2.958(4) no 18_545
C1 C4 2.786(4) no .
C2 C5 2.800(4) no .
C3 C5 3.020(4) no 17_555
C3 C6 2.801(3) no .
C1 C2S 3.563(5) no .
C2S C1 3.563(5) no .
C2S C1 3.563(5) no 2_655
C2S C1 3.563(5) no 3_665

loop_
_geom_torsion_atom_site_label_1
_geom_torsion_atom_site_label_2
_geom_torsion_atom_site_label_3
_geom_torsion_atom_site_label_4
_geom_torsion
_geom_torsion_publ_flag
_geom_torsion_site_symmetry_1
_geom_torsion_site_symmetry_3
_geom_torsion_site_symmetry_4
C2 C1 C6 C2 -179.59(17) no . . 18_545
C2 C1 C6 C5 1.1(3) no . . .
C6 C1 C2 C3 -2.1(3) no . . .
C6 C1 C2 C6 177.88(17) no . . 17_555
C1 C2 C3 C4 1.2(3) no . . .
C1 C2 C6 C1 -28.8(3) no . 17_555 17_555
C1 C2 C6 C5 151.98(18) no . 17_555 17_555
C3 C2 C6 C1 151.21(19) no . 17_555 17_555
C3 C2 C6 C5 -28.1(3) no . 17_555 17_555
C6 C2 C3 C4 -178.75(17) no 17_555 . .
C2 C3 C4 C5 0.6(3) no . . .
C2 C3 C4 C7 179.90(17) no . . .
C3 C4 C5 C6 -1.6(3) no . . .
C7 C4 C5 C6 179.09(17) no . . .
C4 C5 C6 C1 0.8(3) no . . .
C4 C5 C6 C2 -178.53(17) no . . 18_545
